data_4074408
loop_
_publ_author_name
'Scriban, Corina'
'Glueck, David S.'
'DiPasquale, Antonio G.'
'Rheingold, Arnold L.'

_publ_section_title
;
 Chiral Platinum Duphos Terminal Phosphido Complexes:&#x00A0; Synthesis,
 Structure, Phosphido Transfer, and Ligand Behavior
;
_journal_issue 22
_journal_name_full Organometallics
_journal_page_first 5435
_journal_paper_doi 10.1021/om060614y
_journal_volume 25
_journal_year 2006
_chemical_absolute_configuration ad
_chemical_formula_sum 'C41 H60 B Cl2 F4 P3 Pt'
_chemical_formula_weight 998.60
_chemical_name_systematic
; 

 ? 

;
_space_group_IT_number 19
_symmetry_cell_setting orthorhombic
_symmetry_space_group_name_Hall 'P 2ac 2ab'
_symmetry_space_group_name_H-M 'P 21 21 21'
_atom_sites_solution_hydrogens geom
_atom_sites_solution_primary direct
_atom_sites_solution_secondary difmap
_audit_creation_method SHELXL-97
_cell_angle_alpha 90.00
_cell_angle_beta 90.00
_cell_angle_gamma 90.00
_cell_formula_units_Z 4
_cell_length_a 11.0214(18)
_cell_length_b 13.219(2)
_cell_length_c 30.925(5)
_cell_measurement_reflns_used 7663
_cell_measurement_temperature 218(2)
_cell_measurement_theta_max 28.07
_cell_measurement_theta_min 2.27
_cell_volume 4505.5(12)
_computing_cell_refinement 'Bruker SMART'
_computing_data_collection 'Bruker SMART'
_computing_data_reduction 'Bruker SAINT'
_computing_molecular_graphics 'Bruker SHELXTL'
_computing_publication_material 'Bruker SHELXTL'
_computing_structure_refinement 'SHELXL-97 (Sheldrick, 1997)'
_computing_structure_solution 'SHELXS-97 (Sheldrick, 1990)'
_diffrn_ambient_temperature 218(2)
_diffrn_measured_fraction_theta_full 0.979
_diffrn_measured_fraction_theta_max 0.979
_diffrn_measurement_device_type 'CCD area detector'
_diffrn_measurement_method 'phi and omega scans'
_diffrn_radiation_monochromator graphite
_diffrn_radiation_source 'fine-focus sealed tube'
_diffrn_radiation_type MoK\a
_diffrn_radiation_wavelength 0.71073
_diffrn_reflns_av_R_equivalents 0.0333
_diffrn_reflns_av_sigmaI/netI 0.0589
_diffrn_reflns_limit_h_max 14
_diffrn_reflns_limit_h_min -13
_diffrn_reflns_limit_k_max 16
_diffrn_reflns_limit_k_min -16
_diffrn_reflns_limit_l_max 38
_diffrn_reflns_limit_l_min -39
_diffrn_reflns_number 22716
_diffrn_reflns_theta_full 27.00
_diffrn_reflns_theta_max 27.00
_diffrn_reflns_theta_min 1.96
_exptl_absorpt_coefficient_mu 3.383
_exptl_absorpt_correction_T_max 0.5510
_exptl_absorpt_correction_T_min 0.5510
_exptl_absorpt_correction_type multi-scan
_exptl_absorpt_process_details sadabs
_exptl_crystal_colour colorless
_exptl_crystal_density_diffrn 1.472
_exptl_crystal_density_method 'not measured'
_exptl_crystal_description plate
_exptl_crystal_F_000 2016
_exptl_crystal_size_max 0.20
_exptl_crystal_size_mid 0.20
_exptl_crystal_size_min 0.20
_refine_diff_density_max 1.059
_refine_diff_density_min -1.232
_refine_diff_density_rms 0.087
_refine_ls_abs_structure_details 'Flack H D (1983), Acta Cryst. A39, 876-881'
_refine_ls_abs_structure_Flack -0.003(5)
_refine_ls_extinction_method none
_refine_ls_goodness_of_fit_ref 1.001
_refine_ls_hydrogen_treatment constr
_refine_ls_matrix_type full
_refine_ls_number_parameters 469
_refine_ls_number_reflns 8850
_refine_ls_number_restraints 0
_refine_ls_restrained_S_all 1.001
_refine_ls_R_factor_all 0.0322
_refine_ls_R_factor_gt 0.0290
_refine_ls_shift/su_max 0.024
_refine_ls_shift/su_mean 0.002
_refine_ls_structure_factor_coef Fsqd
_refine_ls_weighting_details 'calc w=1/[\s^2^(Fo^2^)+(0.0170P)^2^+0.0000P] where P=(Fo^2^+2Fc^2^)/3'
_refine_ls_weighting_scheme calc
_refine_ls_wR_factor_gt 0.0638
_refine_ls_wR_factor_ref 0.0650
_reflns_number_gt 8259
_reflns_number_total 8850
_reflns_threshold_expression >2sigma(I)
_cod_data_source_file om060614ysi20060707_011828.cif
_cod_data_source_block glu211
_cod_depositor_comments
;
The following automatic conversions were performed:

'_symmetry_cell_setting' value 'Orthorhombic' changed to
'orthorhombic' according to
/home/saulius/struct/CIF-dictionaries/cif_core.dic dictionary named
'cif_core.dic' version 2.4.1 from 2010-06-29.

Automatic conversion script
Id: cif_fix_values 1715 2011-07-08 13:25:40Z adriana 
;
_cod_original_cell_volume 4505.6(13)
_cod_original_sg_symbol_H-M P2(1)2(1)2(1)
_cod_database_code 4074408

loop_
_symmetry_equiv_pos_as_xyz
'x, y, z'
'-x+1/2, -y, z+1/2'
'-x, y+1/2, -z+1/2'
'x+1/2, -y+1/2, -z'

loop_
_atom_site_label
_atom_site_type_symbol
_atom_site_fract_x
_atom_site_fract_y
_atom_site_fract_z
_atom_site_U_iso_or_equiv
_atom_site_adp_type
_atom_site_occupancy
_atom_site_symmetry_multiplicity
_atom_site_calc_flag
_atom_site_refinement_flags
Pt1 Pt 0.545657(11) 0.972987(14) 0.647735(5) 0.02719(5) Uani 1 1 d .
P1 P 0.66866(9) 1.10748(11) 0.63375(4) 0.0310(3) Uani 1 1 d .
P2 P 0.45424(9) 1.01149(10) 0.58258(3) 0.0326(3) Uani 1 1 d .
P3 P 0.42108(9) 0.83856(11) 0.66560(4) 0.0340(3) Uani 1 1 d .
C1 C 0.8857(4) 0.9935(5) 0.62813(19) 0.0618(19) Uani 1 1 d .
H1A H 0.9734 0.9956 0.6309 0.093 Uiso 1 1 calc R
H1B H 0.8641 0.9736 0.5989 0.093 Uiso 1 1 calc R
H1C H 0.8529 0.9449 0.6485 0.093 Uiso 1 1 calc R
Cl1 Cl 0.8304(3) 0.6109(3) 0.75601(8) 0.1440(12) Uani 1 1 d .
C2 C 0.8347(3) 1.0956(5) 0.63746(16) 0.0446(14) Uani 1 1 d .
H2A H 0.8700 1.1429 0.6161 0.054 Uiso 1 1 calc R
Cl2 Cl 0.91412(17) 0.4074(2) 0.77495(6) 0.1040(7) Uani 1 1 d .
C3 C 0.8617(4) 1.1381(6) 0.68196(18) 0.0613(18) Uani 1 1 d .
H3A H 0.8377 1.0898 0.7044 0.074 Uiso 1 1 calc R
H3B H 0.9486 1.1522 0.6850 0.074 Uiso 1 1 calc R
C4 C 0.7887(5) 1.2351(6) 0.68597(19) 0.0662(19) Uani 1 1 d .
H4A H 0.8230 1.2874 0.6671 0.079 Uiso 1 1 calc R
H4B H 0.7912 1.2597 0.7158 0.079 Uiso 1 1 calc R
C5 C 0.6568(4) 1.2123(4) 0.67265(15) 0.0430(12) Uani 1 1 d .
H5A H 0.6154 1.1851 0.6986 0.052 Uiso 1 1 calc R
C6 C 0.5847(6) 1.3051(5) 0.65817(19) 0.0705(18) Uani 1 1 d .
H6A H 0.5837 1.3548 0.6813 0.106 Uiso 1 1 calc R
H6B H 0.5022 1.2852 0.6513 0.106 Uiso 1 1 calc R
H6C H 0.6225 1.3343 0.6327 0.106 Uiso 1 1 calc R
C7 C 0.6377(4) 1.1531(4) 0.57942(14) 0.0362(11) Uani 1 1 d .
C8 C 0.7027(4) 1.2330(4) 0.56140(16) 0.0445(13) Uani 1 1 d .
H8A H 0.7640 1.2648 0.5775 0.053 Uiso 1 1 calc R
C9 C 0.6775(5) 1.2655(5) 0.52015(17) 0.0538(15) Uani 1 1 d .
H9A H 0.7209 1.3202 0.5084 0.065 Uiso 1 1 calc R
C10 C 0.5883(4) 1.2180(5) 0.49574(16) 0.0487(14) Uani 1 1 d .
H10A H 0.5732 1.2389 0.4672 0.058 Uiso 1 1 calc R
C11 C 0.5216(4) 1.1394(4) 0.51377(15) 0.0426(12) Uani 1 1 d .
H11A H 0.4604 1.1075 0.4976 0.051 Uiso 1 1 calc R
C12 C 0.5458(4) 1.1078(3) 0.55591(13) 0.0318(9) Uani 1 1 d .
C13 C 0.2628(5) 1.1117(7) 0.6288(2) 0.072(2) Uani 1 1 d .
H13A H 0.1827 1.1416 0.6264 0.108 Uiso 1 1 calc R
H13B H 0.3201 1.1625 0.6386 0.108 Uiso 1 1 calc R
H13C H 0.2606 1.0564 0.6494 0.108 Uiso 1 1 calc R
C14 C 0.3017(4) 1.0724(5) 0.58531(18) 0.0511(15) Uani 1 1 d .
H14A H 0.3028 1.1307 0.5652 0.061 Uiso 1 1 calc R
C15 C 0.2158(4) 0.9934(6) 0.5663(2) 0.074(2) Uani 1 1 d .
H15A H 0.1403 1.0256 0.5567 0.089 Uiso 1 1 calc R
H15B H 0.1959 0.9422 0.5881 0.089 Uiso 1 1 calc R
C16 C 0.2801(4) 0.9443(6) 0.52783(19) 0.071(2) Uani 1 1 d .
H16A H 0.2865 0.9925 0.5038 0.085 Uiso 1 1 calc R
H16B H 0.2346 0.8851 0.5179 0.085 Uiso 1 1 calc R
C17 C 0.4086(4) 0.9122(5) 0.54332(15) 0.0492(13) Uani 1 1 d .
H17A H 0.3970 0.8497 0.5604 0.059 Uiso 1 1 calc R
C18 C 0.4942(6) 0.8855(5) 0.50827(19) 0.0709(19) Uani 1 1 d .
H18A H 0.4587 0.8331 0.4903 0.106 Uiso 1 1 calc R
H18B H 0.5694 0.8610 0.5207 0.106 Uiso 1 1 calc R
H18C H 0.5105 0.9449 0.4908 0.106 Uiso 1 1 calc R
C19 C 0.6218(3) 0.9587(4) 0.70904(13) 0.0352(11) Uani 1 1 d .
C20 C 0.5689(4) 1.0123(4) 0.74362(15) 0.0400(11) Uani 1 1 d .
H20A H 0.5028 1.0552 0.7380 0.048 Uiso 1 1 calc R
C21 C 0.6108(5) 1.0038(5) 0.78547(16) 0.0586(17) Uani 1 1 d .
H21A H 0.5745 1.0415 0.8077 0.070 Uiso 1 1 calc R
C22 C 0.7054(6) 0.9402(5) 0.79447(18) 0.0645(19) Uani 1 1 d .
H22A H 0.7341 0.9343 0.8230 0.077 Uiso 1 1 calc R
C23 C 0.7590(4) 0.8848(5) 0.76186(19) 0.0562(16) Uani 1 1 d .
H23A H 0.8232 0.8404 0.7682 0.067 Uiso 1 1 calc R
C24 C 0.7179(4) 0.8946(5) 0.71950(16) 0.0445(13) Uani 1 1 d .
H24A H 0.7558 0.8572 0.6975 0.053 Uiso 1 1 calc R
C25 C 0.4039(4) 0.7322(4) 0.62875(14) 0.0331(10) Uani 1 1 d .
C26 C 0.2880(4) 0.6947(5) 0.61663(16) 0.0406(12) Uani 1 1 d .
C27 C 0.2819(5) 0.6123(5) 0.58901(18) 0.0566(16) Uani 1 1 d .
H27A H 0.2052 0.5869 0.5813 0.068 Uiso 1 1 calc R
C28 C 0.3826(6) 0.5667(5) 0.57272(18) 0.0644(18) Uani 1 1 d .
C29 C 0.4960(5) 0.6017(5) 0.58556(18) 0.0538(14) Uani 1 1 d .
H29A H 0.5660 0.5691 0.5752 0.065 Uiso 1 1 calc R
C30 C 0.5086(4) 0.6839(4) 0.61333(16) 0.0411(12) Uani 1 1 d .
C31 C 0.1670(4) 0.7365(5) 0.63385(19) 0.0544(16) Uani 1 1 d .
H31A H 0.1810 0.8064 0.6442 0.065 Uiso 1 1 calc R
C32 C 0.1238(5) 0.6731(6) 0.6718(2) 0.080(2) Uani 1 1 d .
H32A H 0.1853 0.6732 0.6943 0.119 Uiso 1 1 calc R
H32B H 0.1095 0.6042 0.6623 0.119 Uiso 1 1 calc R
H32C H 0.0491 0.7013 0.6832 0.119 Uiso 1 1 calc R
C33 C 0.0691(5) 0.7399(7) 0.5989(3) 0.097(3) Uani 1 1 d .
H33A H 0.0963 0.7822 0.5752 0.146 Uiso 1 1 calc R
H33B H -0.0050 0.7675 0.6110 0.146 Uiso 1 1 calc R
H33C H 0.0540 0.6719 0.5883 0.146 Uiso 1 1 calc R
C34 C 0.3711(10) 0.4760(7) 0.5421(2) 0.114(3) Uani 1 1 d .
C35 C 0.3903(11) 0.4944(8) 0.5004(3) 0.155(5) Uani 1 1 d .
H35A H 0.3804 0.4323 0.4841 0.233 Uiso 1 1 calc R
H35B H 0.4720 0.5199 0.4965 0.233 Uiso 1 1 calc R
H35C H 0.3324 0.5443 0.4903 0.233 Uiso 1 1 calc R
C36 C 0.3626(8) 0.3828(6) 0.5649(2) 0.093(2) Uani 1 1 d .
H36A H 0.3548 0.3277 0.5443 0.139 Uiso 1 1 calc R
H36B H 0.2920 0.3841 0.5836 0.139 Uiso 1 1 calc R
H36C H 0.4351 0.3730 0.5821 0.139 Uiso 1 1 calc R
C37 C 0.6374(4) 0.7146(5) 0.62593(18) 0.0518(15) Uani 1 1 d .
H37A H 0.6306 0.7741 0.6452 0.062 Uiso 1 1 calc R
C38 C 0.7099(5) 0.7472(7) 0.5869(2) 0.087(3) Uani 1 1 d .
H38A H 0.7910 0.7664 0.5959 0.131 Uiso 1 1 calc R
H38B H 0.6705 0.8045 0.5732 0.131 Uiso 1 1 calc R
H38C H 0.7148 0.6916 0.5665 0.131 Uiso 1 1 calc R
C39 C 0.6995(5) 0.6325(7) 0.6512(3) 0.100(3) Uani 1 1 d .
H39A H 0.7808 0.6542 0.6588 0.150 Uiso 1 1 calc R
H39B H 0.7037 0.5716 0.6338 0.150 Uiso 1 1 calc R
H39C H 0.6539 0.6188 0.6774 0.150 Uiso 1 1 calc R
C40 C 0.4410(6) 0.7793(5) 0.71834(15) 0.0663(18) Uani 1 1 d .
H40A H 0.3833 0.7245 0.7215 0.099 Uiso 1 1 calc R
H40B H 0.4275 0.8291 0.7409 0.099 Uiso 1 1 calc R
H40C H 0.5229 0.7529 0.7207 0.099 Uiso 1 1 calc R
C41 C 0.9163(7) 0.5059(7) 0.7391(2) 0.097(3) Uani 1 1 d .
H41A H 0.8849 0.4823 0.7112 0.117 Uiso 1 1 calc R
H41B H 1.0005 0.5273 0.7347 0.117 Uiso 1 1 calc R
B1 B 0.4634(8) 1.0855(8) 0.3945(2) 0.076(2) Uani 1 1 d .
F1 F 0.3544(5) 1.0615(5) 0.42130(19) 0.144(2) Uani 1 1 d .
F2 F 0.4375(6) 1.0528(5) 0.35556(13) 0.152(3) Uani 1 1 d .
F3 F 0.4748(4) 1.1872(4) 0.39788(13) 0.0922(14) Uani 1 1 d .
F4 F 0.5500(4) 1.0333(4) 0.41479(14) 0.1121(16) Uani 1 1 d .

loop_
_atom_site_aniso_label
_atom_site_aniso_U_11
_atom_site_aniso_U_22
_atom_site_aniso_U_33
_atom_site_aniso_U_23
_atom_site_aniso_U_13
_atom_site_aniso_U_12
Pt1 0.03375(6) 0.02647(9) 0.02135(7) -0.00066(7) -0.00024(6) -0.00574(7)
P1 0.0382(4) 0.0310(8) 0.0238(6) -0.0001(5) 0.0003(4) -0.0099(5)
P2 0.0413(4) 0.0323(7) 0.0241(5) 0.0019(5) -0.0033(5) -0.0088(6)
P3 0.0421(5) 0.0311(8) 0.0289(6) -0.0039(5) 0.0052(4) -0.0106(5)
C1 0.048(2) 0.068(6) 0.069(4) 0.020(3) 0.016(2) 0.008(3)
Cl1 0.175(2) 0.174(3) 0.0828(15) -0.0197(18) -0.0172(16) 0.057(2)
C2 0.0352(17) 0.053(4) 0.045(3) 0.009(3) 0.0012(19) -0.012(2)
Cl2 0.1211(13) 0.120(2) 0.0713(12) 0.0055(12) 0.0015(10) -0.0532(14)
C3 0.051(2) 0.080(6) 0.052(3) 0.000(3) -0.015(2) -0.029(3)
C4 0.090(4) 0.071(5) 0.038(3) -0.014(3) -0.002(3) -0.041(4)
C5 0.068(3) 0.033(3) 0.028(3) -0.005(2) 0.004(2) -0.018(3)
C6 0.122(5) 0.037(4) 0.052(4) -0.011(3) 0.007(3) 0.010(4)
C7 0.048(2) 0.035(3) 0.026(2) 0.002(2) 0.0013(19) -0.002(2)
C8 0.057(2) 0.040(4) 0.036(3) 0.002(2) 0.006(2) -0.015(3)
C9 0.084(3) 0.037(4) 0.040(3) 0.009(3) 0.012(3) -0.017(3)
C10 0.079(3) 0.042(4) 0.025(2) 0.007(2) 0.001(2) -0.002(3)
C11 0.055(2) 0.044(4) 0.030(3) 0.003(2) 0.000(2) -0.002(2)
C12 0.0412(16) 0.026(3) 0.028(2) 0.0017(19) 0.005(2) -0.001(2)
C13 0.072(3) 0.072(6) 0.072(4) 0.001(4) 0.017(3) 0.026(4)
C14 0.046(2) 0.052(4) 0.055(3) 0.015(3) -0.004(2) 0.003(3)
C15 0.049(2) 0.111(8) 0.062(4) 0.013(4) -0.018(2) -0.022(3)
C16 0.072(3) 0.085(6) 0.055(4) 0.012(4) -0.027(3) -0.042(4)
C17 0.087(3) 0.033(3) 0.028(2) 0.002(2) -0.010(2) -0.023(3)
C18 0.122(5) 0.047(4) 0.044(3) -0.004(3) -0.008(3) 0.002(4)
C19 0.0458(19) 0.035(3) 0.025(2) 0.004(2) -0.0015(17) -0.012(2)
C20 0.054(2) 0.029(3) 0.037(2) -0.002(2) -0.0031(19) -0.007(2)
C21 0.097(4) 0.052(5) 0.027(3) 0.003(3) -0.001(3) -0.016(4)
C22 0.105(4) 0.054(5) 0.034(3) 0.011(3) -0.030(3) -0.022(4)
C23 0.062(3) 0.056(5) 0.050(3) 0.018(3) -0.025(3) -0.012(3)
C24 0.048(2) 0.046(4) 0.040(3) 0.008(3) -0.006(2) -0.007(2)
C25 0.0450(18) 0.027(3) 0.027(2) 0.003(2) 0.0001(18) -0.007(2)
C26 0.048(2) 0.035(3) 0.039(3) 0.005(2) -0.004(2) -0.014(2)
C27 0.078(3) 0.054(4) 0.038(3) -0.010(3) -0.001(3) -0.030(3)
C28 0.106(4) 0.046(4) 0.042(3) -0.016(3) 0.013(3) -0.035(4)
C29 0.077(3) 0.038(4) 0.046(3) -0.010(3) 0.011(3) -0.002(3)
C30 0.053(2) 0.035(3) 0.035(3) 0.001(2) 0.000(2) 0.000(2)
C31 0.042(2) 0.042(4) 0.080(4) -0.008(3) -0.005(2) -0.011(2)
C32 0.056(3) 0.077(6) 0.106(6) 0.000(5) 0.021(3) -0.006(4)
C33 0.069(4) 0.065(6) 0.157(8) 0.007(5) -0.053(4) -0.014(4)
C34 0.219(9) 0.054(5) 0.067(5) -0.036(4) 0.031(6) -0.031(7)
C35 0.299(13) 0.095(9) 0.071(5) -0.050(6) -0.001(7) -0.014(10)
C36 0.157(6) 0.048(5) 0.073(5) -0.024(4) -0.028(5) 0.019(6)
C37 0.046(2) 0.050(4) 0.060(4) -0.011(3) 0.002(2) 0.007(3)
C38 0.054(3) 0.104(8) 0.103(6) 0.012(5) 0.013(3) -0.016(4)
C39 0.078(3) 0.101(8) 0.120(7) 0.021(6) -0.028(4) 0.020(4)
C40 0.111(4) 0.060(4) 0.028(3) 0.003(3) 0.008(3) -0.047(4)
C41 0.146(5) 0.090(7) 0.057(4) 0.003(4) 0.029(4) -0.017(5)
B1 0.106(5) 0.067(6) 0.054(4) -0.016(4) -0.021(4) 0.043(6)
F1 0.149(4) 0.125(7) 0.160(5) -0.024(4) 0.007(4) 0.049(4)
F2 0.285(7) 0.111(5) 0.061(3) -0.029(3) -0.071(4) 0.055(5)
F3 0.121(3) 0.073(3) 0.083(3) -0.016(2) -0.039(2) 0.037(3)
F4 0.132(3) 0.100(4) 0.104(3) -0.003(3) -0.041(3) 0.067(4)

loop_
_atom_type_symbol
_atom_type_description
_atom_type_scat_dispersion_real
_atom_type_scat_dispersion_imag
_atom_type_scat_source
C C 0.0033 0.0016 'International Tables Vol C Tables 4.2.6.8 and 6.1.1.4'
H H 0.0000 0.0000 'International Tables Vol C Tables 4.2.6.8 and 6.1.1.4'
B B 0.0013 0.0007 'International Tables Vol C Tables 4.2.6.8 and 6.1.1.4'
F F 0.0171 0.0103 'International Tables Vol C Tables 4.2.6.8 and 6.1.1.4'
P P 0.1023 0.0942 'International Tables Vol C Tables 4.2.6.8 and 6.1.1.4'
Pt Pt -1.7033 8.3905 'International Tables Vol C Tables 4.2.6.8 and 6.1.1.4'
Cl Cl 0.1484 0.1585 'International Tables Vol C Tables 4.2.6.8 and 6.1.1.4'

loop_
_geom_angle_atom_site_label_1
_geom_angle_atom_site_label_2
_geom_angle_atom_site_label_3
_geom_angle
C19 Pt1 P1 90.21(13)
C19 Pt1 P2 172.02(16)
P1 Pt1 P2 85.52(4)
C19 Pt1 P3 87.26(13)
P1 Pt1 P3 177.11(4)
P2 Pt1 P3 96.82(4)
C7 P1 C2 105.8(2)
C7 P1 C5 109.9(3)
C2 P1 C5 95.4(2)
C7 P1 Pt1 108.86(16)
C2 P1 Pt1 120.9(2)
C5 P1 Pt1 114.94(16)
C12 P2 C17 110.4(2)
C12 P2 C14 102.6(2)
C17 P2 C14 95.2(3)
C12 P2 Pt1 107.90(14)
C17 P2 Pt1 122.20(18)
C14 P2 Pt1 116.66(17)
C25 P3 C40 103.9(3)
C25 P3 Pt1 120.38(15)
C40 P3 Pt1 118.19(19)
C1 C2 C3 115.9(5)
C1 C2 P1 116.1(4)
C3 C2 P1 102.7(3)
C4 C3 C2 106.4(5)
C3 C4 C5 108.2(5)
C6 C5 C4 114.3(5)
C6 C5 P1 116.7(4)
C4 C5 P1 104.8(4)
C12 C7 C8 119.6(4)
C12 C7 P1 118.6(4)
C8 C7 P1 121.7(4)
C9 C8 C7 120.4(5)
C8 C9 C10 120.3(5)
C9 C10 C11 119.6(5)
C10 C11 C12 119.9(4)
C7 C12 C11 120.1(4)
C7 C12 P2 118.1(3)
C11 C12 P2 121.8(3)
C13 C14 C15 113.8(5)
C13 C14 P2 116.5(4)
C15 C14 P2 104.2(4)
C14 C15 C16 107.6(4)
C15 C16 C17 107.4(4)
C18 C17 C16 114.9(4)
C18 C17 P2 118.4(4)
C16 C17 P2 104.8(4)
C24 C19 C20 116.4(4)
C24 C19 Pt1 124.9(4)
C20 C19 Pt1 118.6(3)
C21 C20 C19 122.2(5)
C22 C21 C20 119.8(5)
C21 C22 C23 120.2(5)
C22 C23 C24 120.0(5)
C19 C24 C23 121.5(5)
C30 C25 C26 119.4(5)
C30 C25 P3 118.7(3)
C26 C25 P3 121.9(4)
C27 C26 C25 118.7(5)
C27 C26 C31 117.0(4)
C25 C26 C31 124.3(5)
C28 C27 C26 122.5(5)
C27 C28 C29 118.7(5)
C27 C28 C34 120.5(6)
C29 C28 C34 120.8(7)
C30 C29 C28 121.7(5)
C29 C30 C25 118.9(4)
C29 C30 C37 117.2(5)
C25 C30 C37 123.8(5)
C32 C31 C33 110.0(5)
C32 C31 C26 109.9(5)
C33 C31 C26 112.2(5)
C35 C34 C36 130.4(8)
C35 C34 C28 116.3(8)
C36 C34 C28 112.2(6)
C39 C37 C38 112.4(5)
C39 C37 C30 111.4(6)
C38 C37 C30 111.3(5)
Cl2 C41 Cl1 113.7(4)
F2 B1 F4 114.7(7)
F2 B1 F3 114.7(7)
F4 B1 F3 114.3(7)
F2 B1 F1 105.4(8)
F4 B1 F1 101.7(6)
F3 B1 F1 104.1(6)

loop_
_geom_bond_atom_site_label_1
_geom_bond_atom_site_label_2
_geom_bond_distance
Pt1 C19 2.082(4)
Pt1 P1 2.2772(13)
Pt1 P2 2.3096(11)
Pt1 P3 2.3126(13)
P1 C7 1.817(5)
P1 C2 1.840(4)
P1 C5 1.840(5)
P2 C12 1.822(4)
P2 C17 1.857(5)
P2 C14 1.866(5)
P3 C25 1.820(5)
P3 C40 1.822(5)
C1 C2 1.490(9)
Cl1 C41 1.759(9)
C2 C3 1.516(7)
Cl2 C41 1.710(8)
C3 C4 1.519(10)
C4 C5 1.541(7)
C5 C6 1.529(8)
C7 C12 1.384(6)
C7 C8 1.392(7)
C8 C9 1.374(7)
C9 C10 1.390(7)
C10 C11 1.390(7)
C11 C12 1.394(6)
C13 C14 1.503(8)
C14 C15 1.528(8)
C15 C16 1.528(9)
C16 C17 1.554(7)
C17 C18 1.479(8)
C19 C24 1.394(7)
C19 C20 1.409(6)
C20 C21 1.379(6)
C21 C22 1.368(9)
C22 C23 1.379(9)
C23 C24 1.392(7)
C25 C30 1.402(6)
C25 C26 1.421(6)
C26 C27 1.386(8)
C26 C31 1.538(7)
C27 C28 1.360(9)
C28 C29 1.391(8)
C28 C34 1.532(9)
C29 C30 1.391(8)
C30 C37 1.527(7)
C31 C32 1.520(9)
C31 C33 1.528(8)
C34 C35 1.329(10)
C34 C36 1.421(12)
C37 C39 1.502(10)
C37 C38 1.511(8)
B1 F2 1.310(8)
B1 F4 1.335(8)
B1 F3 1.354(10)
B1 F1 1.494(11)
